data_7115555
loop_
_publ_author_name
'Shaoxia Lin'
'Ling Li'
'Fushun Liang'
'Qun Liu'

_publ_section_title
;
 DABCO-catalyzed ring opening of activated cyclopropanes and recyclization
 leading to gamma-lactams with an all-carbon quaternary center
;
_journal_name_full Chem.Commun.
_journal_page_first 10491
_journal_paper_doi 10.1039/C4cc03392B
_journal_volume 50
_journal_year 2014
_chemical_formula_sum 'C16 H18 N2 O3'
_chemical_formula_weight 286.35
_chemical_name_systematic
; 
 ? 
;
_space_group_IT_number 2
_symmetry_space_group_name_Hall '-P 1'
_symmetry_space_group_name_H-M 'P -1'
_atom_sites_solution_hydrogens geom
_atom_sites_solution_primary direct
_atom_sites_solution_secondary difmap
_audit_creation_method SHELXL-97
_cell_angle_alpha 80.69(3)
_cell_angle_beta 89.50(3)
_cell_angle_gamma 75.05(3)
_cell_formula_units_Z 2
_cell_length_a 6.2955(13)
_cell_length_b 9.3559(19)
_cell_length_c 12.975(3)
_cell_measurement_temperature 293(2)
_cell_volume 728.2(3)
_computing_structure_refinement 'SHELXL-97 (Sheldrick, 1997)'
_computing_structure_solution 'SHELXS-97 (Sheldrick, 1990)'
_diffrn_ambient_temperature 293(2)
_diffrn_measured_fraction_theta_full 0.842
_diffrn_measured_fraction_theta_max 0.842
_diffrn_radiation_monochromator graphite
_diffrn_radiation_source 'fine-focus sealed tube'
_diffrn_radiation_type MoK\a
_diffrn_radiation_wavelength 0.71073
_diffrn_reflns_av_R_equivalents 0.0186
_diffrn_reflns_av_sigmaI/netI 0.0456
_diffrn_reflns_limit_h_max 7
_diffrn_reflns_limit_h_min -8
_diffrn_reflns_limit_k_max 12
_diffrn_reflns_limit_k_min -9
_diffrn_reflns_limit_l_max 16
_diffrn_reflns_limit_l_min -17
_diffrn_reflns_number 5155
_diffrn_reflns_theta_full 29.19
_diffrn_reflns_theta_max 29.19
_diffrn_reflns_theta_min 2.99
_exptl_absorpt_coefficient_mu 0.091
_exptl_crystal_density_diffrn 1.306
_exptl_crystal_density_method 'not measured'
_exptl_crystal_F_000 304
_refine_diff_density_max 0.178
_refine_diff_density_min -0.172
_refine_diff_density_rms 0.034
_refine_ls_extinction_coef 0.027(5)
_refine_ls_extinction_expression Fc^*^=kFc[1+0.001xFc^2^\l^3^/sin(2\q)]^-1/4^
_refine_ls_extinction_method SHELXL
_refine_ls_goodness_of_fit_ref 1.045
_refine_ls_hydrogen_treatment mixed
_refine_ls_matrix_type full
_refine_ls_number_parameters 209
_refine_ls_number_reflns 3324
_refine_ls_number_restraints 0
_refine_ls_restrained_S_all 1.045
_refine_ls_R_factor_all 0.0898
_refine_ls_R_factor_gt 0.0518
_refine_ls_shift/su_max 0.000
_refine_ls_shift/su_mean 0.000
_refine_ls_structure_factor_coef Fsqd
_refine_ls_weighting_details 'calc w=1/[\s^2^(Fo^2^)+(0.0472P)^2^+0.1154P] where P=(Fo^2^+2Fc^2^)/3'
_refine_ls_weighting_scheme calc
_refine_ls_wR_factor_gt 0.1086
_refine_ls_wR_factor_ref 0.1344
_reflns_number_gt 2135
_reflns_number_total 3324
_reflns_threshold_expression >2sigma(I)
_cod_data_source_file c4cc03392b2.cif
_cod_data_source_block yyx
_cod_original_formula_sum 'C2.13 H2.40 N0.27 O0.40'
_cod_database_code 7115555

loop_
_symmetry_equiv_pos_as_xyz
'x, y, z'
'-x, -y, -z'

loop_
_atom_site_label
_atom_site_type_symbol
_atom_site_fract_x
_atom_site_fract_y
_atom_site_fract_z
_atom_site_U_iso_or_equiv
_atom_site_adp_type
_atom_site_occupancy
_atom_site_symmetry_multiplicity
_atom_site_calc_flag
_atom_site_refinement_flags
O11 O 0.1050(2) 0.26138(16) 0.33484(10) 0.0580(4) Uani 1 1 d .
N22 N 0.4709(2) 0.17995(16) 0.38536(11) 0.0418(4) Uani 1 1 d .
O13 O 0.5255(2) 0.43791(17) 0.73888(10) 0.0628(4) Uani 1 1 d .
C4 C 0.2941(3) 0.1961(2) 0.32160(13) 0.0418(4) Uani 1 1 d .
C5 C 0.2852(3) 0.3194(2) 0.52016(14) 0.0461(5) Uani 1 1 d .
H5 H 0.1487 0.3227 0.4917 0.055 Uiso 1 1 calc R
C6 C 0.4748(3) 0.24969(19) 0.47456(13) 0.0404(4) Uani 1 1 d .
C7 C 0.4976(3) 0.3799(2) 0.65147(14) 0.0478(5) Uani 1 1 d .
C8 C 0.2001(3) 0.0377(2) 0.19997(14) 0.0472(5) Uani 1 1 d .
H8A H 0.1645 -0.0221 0.2627 0.057 Uiso 1 1 calc R
H8B H 0.0666 0.1129 0.1734 0.057 Uiso 1 1 calc R
C9 C 0.6733(3) 0.0881(2) 0.34851(17) 0.0499(5) Uani 1 1 d .
C10 C 0.6763(3) 0.2483(2) 0.51794(14) 0.0510(5) Uani 1 1 d .
H10 H 0.8057 0.2034 0.4878 0.061 Uiso 1 1 calc R
C11 C 0.6862(3) 0.3129(2) 0.60515(15) 0.0541(5) Uani 1 1 d .
H11 H 0.8224 0.3113 0.6332 0.065 Uiso 1 1 calc R
C12 C 0.3713(3) 0.11674(19) 0.22828(13) 0.0421(4) Uani 1 1 d .
C14 C 0.3996(4) 0.2341(2) 0.13509(14) 0.0509(5) Uani 1 1 d .
C444 C 0.1158(4) -0.1431(2) 0.10054(16) 0.0607(6) Uani 1 1 d .
C16 C 0.2967(3) 0.3844(2) 0.60797(14) 0.0495(5) Uani 1 1 d .
H16 H 0.1679 0.4313 0.6377 0.059 Uiso 1 1 calc R
C17 C 0.2785(3) -0.0635(2) 0.11841(16) 0.0544(5) Uani 1 1 d .
H17A H 0.3029 -0.0033 0.0534 0.065 Uiso 1 1 calc R
H17B H 0.4168 -0.1352 0.1425 0.065 Uiso 1 1 calc R
C18 C 0.5903(3) 0.0109(2) 0.26912(17) 0.0504(5) Uani 1 1 d .
C20 C 0.3379(4) 0.4838(3) 0.79824(17) 0.0678(6) Uani 1 1 d .
H20A H 0.2352 0.5682 0.7582 0.102 Uiso 1 1 calc R
H20B H 0.3812 0.5116 0.8613 0.102 Uiso 1 1 calc R
H20C H 0.2698 0.4026 0.8155 0.102 Uiso 1 1 calc R
O12 O 0.5698(3) 0.21628(18) 0.09097(13) 0.0849(6) Uani 1 1 d .
C333 C 0.2133(4) 0.3677(2) 0.10140(17) 0.0709(7) Uani 1 1 d .
H33A H 0.2511 0.4266 0.0398 0.106 Uiso 1 1 calc R
H33B H 0.1830 0.4271 0.1562 0.106 Uiso 1 1 calc R
H33C H 0.0852 0.3359 0.0864 0.106 Uiso 1 1 calc R
H21 H 0.752(3) 0.014(2) 0.4094(15) 0.059(6) Uiso 1 1 d .
H23 H 0.568(3) -0.085(2) 0.3076(15) 0.059(6) Uiso 1 1 d .
H22 H 0.767(3) 0.155(2) 0.3158(15) 0.060(6) Uiso 1 1 d .
H24 H 0.692(3) -0.010(2) 0.2134(15) 0.060(6) Uiso 1 1 d .
N33 N -0.0173(4) -0.2012(2) 0.08945(17) 0.0850(7) Uani 1 1 d .

loop_
_atom_site_aniso_label
_atom_site_aniso_U_11
_atom_site_aniso_U_22
_atom_site_aniso_U_33
_atom_site_aniso_U_23
_atom_site_aniso_U_13
_atom_site_aniso_U_12
O11 0.0363(8) 0.0837(10) 0.0530(8) -0.0273(7) -0.0001(6) -0.0039(7)
N22 0.0363(9) 0.0476(9) 0.0431(8) -0.0093(6) 0.0023(7) -0.0123(7)
O13 0.0647(10) 0.0782(10) 0.0551(8) -0.0241(7) -0.0027(7) -0.0273(8)
C4 0.0379(11) 0.0467(10) 0.0404(9) -0.0064(7) 0.0021(8) -0.0105(9)
C5 0.0396(11) 0.0498(11) 0.0495(10) -0.0110(8) -0.0035(8) -0.0108(9)
C6 0.0400(11) 0.0433(10) 0.0397(9) -0.0039(7) 0.0002(8) -0.0158(8)
C7 0.0560(13) 0.0476(11) 0.0442(10) -0.0068(8) -0.0029(9) -0.0221(10)
C8 0.0442(11) 0.0517(11) 0.0489(10) -0.0136(8) 0.0058(9) -0.0151(9)
C9 0.0378(11) 0.0533(12) 0.0582(12) -0.0140(10) 0.0052(10) -0.0083(10)
C10 0.0410(11) 0.0663(13) 0.0516(11) -0.0119(9) 0.0052(9) -0.0230(10)
C11 0.0456(12) 0.0700(13) 0.0541(12) -0.0093(10) -0.0027(9) -0.0287(11)
C12 0.0412(11) 0.0441(10) 0.0422(9) -0.0102(7) 0.0056(8) -0.0119(8)
C14 0.0640(14) 0.0512(11) 0.0433(10) -0.0167(9) 0.0115(10) -0.0203(10)
C444 0.0634(15) 0.0589(13) 0.0654(13) -0.0241(10) 0.0025(11) -0.0176(12)
C16 0.0468(12) 0.0498(11) 0.0510(11) -0.0130(8) -0.0008(9) -0.0080(9)
C17 0.0510(13) 0.0572(12) 0.0595(12) -0.0189(9) 0.0040(10) -0.0166(10)
C18 0.0440(12) 0.0488(11) 0.0576(12) -0.0137(9) 0.0047(10) -0.0076(9)
C20 0.0752(17) 0.0709(15) 0.0626(13) -0.0269(11) 0.0007(12) -0.0187(13)
O12 0.0935(13) 0.0774(11) 0.0837(11) -0.0107(9) 0.0481(11) -0.0249(10)
C333 0.0864(18) 0.0624(14) 0.0583(13) 0.0010(10) -0.0043(12) -0.0155(13)
N33 0.0847(16) 0.0872(15) 0.0999(16) -0.0332(12) 0.0014(13) -0.0417(14)

loop_
_atom_type_symbol
_atom_type_description
_atom_type_scat_dispersion_real
_atom_type_scat_dispersion_imag
_atom_type_scat_source
C C 0.0033 0.0016 'International Tables Vol C Tables 4.2.6.8 and 6.1.1.4'
H H 0.0000 0.0000 'International Tables Vol C Tables 4.2.6.8 and 6.1.1.4'
N N 0.0061 0.0033 'International Tables Vol C Tables 4.2.6.8 and 6.1.1.4'
O O 0.0106 0.0060 'International Tables Vol C Tables 4.2.6.8 and 6.1.1.4'

loop_
_geom_angle_atom_site_label_1
_geom_angle_atom_site_label_2
_geom_angle_atom_site_label_3
_geom_angle
C4 N22 C6 126.45(15)
C4 N22 C9 112.42(15)
C6 N22 C9 120.99(16)
C7 O13 C20 117.38(17)
O11 C4 N22 126.67(16)
O11 C4 C12 124.84(17)
N22 C4 C12 108.50(15)
C6 C5 C16 120.61(18)
C5 C6 C10 118.41(17)
C5 C6 N22 122.54(17)
C10 C6 N22 119.05(16)
O13 C7 C11 116.32(18)
O13 C7 C16 124.71(18)
C11 C7 C16 118.97(17)
C17 C8 C12 113.05(15)
N22 C9 C18 103.41(16)
C11 C10 C6 120.57(18)
C7 C11 C10 120.94(19)
C18 C12 C4 102.26(15)
C18 C12 C8 114.13(15)
C4 C12 C8 109.43(14)
C18 C12 C14 111.73(16)
C4 C12 C14 108.88(14)
C8 C12 C14 110.05(15)
O12 C14 C333 121.22(19)
O12 C14 C12 119.79(19)
C333 C14 C12 118.99(17)
N33 C444 C17 176.8(2)
C7 C16 C5 120.47(18)
C444 C17 C8 110.36(16)
C12 C18 C9 104.76(16)

loop_
_geom_bond_atom_site_label_1
_geom_bond_atom_site_label_2
_geom_bond_distance
O11 C4 1.214(2)
N22 C4 1.355(2)
N22 C6 1.421(2)
N22 C9 1.466(2)
O13 C7 1.365(2)
O13 C20 1.415(2)
C4 C12 1.532(2)
C5 C6 1.382(2)
C5 C16 1.386(3)
C6 C10 1.389(3)
C7 C11 1.375(3)
C7 C16 1.377(3)
C8 C17 1.528(3)
C8 C12 1.533(2)
C9 C18 1.517(3)
C10 C11 1.375(3)
C12 C18 1.516(3)
C12 C14 1.538(3)
C14 O12 1.197(2)
C14 C333 1.485(3)
C444 N33 1.132(3)
C444 C17 1.452(3)

loop_
_geom_torsion_atom_site_label_1
_geom_torsion_atom_site_label_2
_geom_torsion_atom_site_label_3
_geom_torsion_atom_site_label_4
_geom_torsion
C6 N22 C4 O11 -7.3(3)
C9 N22 C4 O11 177.12(18)
C6 N22 C4 C12 172.93(14)
C9 N22 C4 C12 -2.6(2)
C16 C5 C6 C10 -0.9(3)
C16 C5 C6 N22 179.17(15)
C4 N22 C6 C5 14.0(3)
C9 N22 C6 C5 -170.77(16)
C4 N22 C6 C10 -165.93(16)
C9 N22 C6 C10 9.3(2)
C20 O13 C7 C11 -169.28(17)
C20 O13 C7 C16 10.7(3)
C4 N22 C9 C18 -15.7(2)
C6 N22 C9 C18 168.48(15)
C5 C6 C10 C11 1.0(3)
N22 C6 C10 C11 -179.08(16)
O13 C7 C11 C10 178.67(16)
C16 C7 C11 C10 -1.3(3)
C6 C10 C11 C7 0.1(3)
O11 C4 C12 C18 -160.02(18)
N22 C4 C12 C18 19.73(18)
O11 C4 C12 C8 -38.7(2)
N22 C4 C12 C8 141.08(15)
O11 C4 C12 C14 81.6(2)
N22 C4 C12 C14 -98.61(18)
C17 C8 C12 C18 -57.6(2)
C17 C8 C12 C4 -171.45(16)
C17 C8 C12 C14 69.0(2)
C18 C12 C14 O12 14.7(2)
C4 C12 C14 O12 126.9(2)
C8 C12 C14 O12 -113.1(2)
C18 C12 C14 C333 -165.48(17)
C4 C12 C14 C333 -53.3(2)
C8 C12 C14 C333 66.7(2)
O13 C7 C16 C5 -178.59(17)
C11 C7 C16 C5 1.4(3)
C6 C5 C16 C7 -0.3(3)
N33 C444 C17 C8 7(5)
C12 C8 C17 C444 175.94(17)
C4 C12 C18 C9 -28.47(18)
C8 C12 C18 C9 -146.52(15)
C14 C12 C18 C9 87.83(19)
N22 C9 C18 C12 27.3(2)
